data_7207275
loop_
_publ_author_name
'Stokes, Francesca A.'
'Coles, Martyn P.'
'Hitchcock, Peter B.'

_publ_section_title
;
 Into the second dimension with ferrocene bis-amidinium salts
;
_journal_issue 3
_journal_name_full CrystEngComm
_journal_page_first 771
_journal_paper_doi 10.1039/c2ce06398k
_journal_volume 14
_journal_year 2012
_chemical_compound_source 'synthesis as described'
_chemical_formula_moiety 'C36 H56 Fe N4, 2(C7 H5 O2)'
_chemical_formula_sum 'C50 H66 Fe N4 O4'
_chemical_formula_weight 842.92
_chemical_name_systematic
;
?
;
_space_group_IT_number 14
_symmetry_cell_setting monoclinic
_symmetry_Int_Tables_number 14
_symmetry_space_group_name_Hall '-P 2ybc'
_symmetry_space_group_name_H-M 'P 1 21/c 1'
_atom_sites_solution_hydrogens geom
_atom_sites_solution_primary direct
_atom_sites_solution_secondary difmap
_audit_conform_dict_location ftp://ftp.iucr.org/pub/cif_core.dic
_audit_conform_dict_name cif_core.dic
_audit_conform_dict_version 2.3
_audit_creation_date 2005-09-19T09:06:00-00:00
_audit_creation_method 'WinGX routine CIF_UPDATE'
_cell_angle_alpha 90
_cell_angle_beta 96.236(2)
_cell_angle_gamma 90
_cell_formula_units_Z 2
_cell_length_a 11.5383(5)
_cell_length_b 11.7825(3)
_cell_length_c 16.8252(8)
_cell_measurement_reflns_used 8013
_cell_measurement_temperature 173(2)
_cell_measurement_theta_max 26.022
_cell_measurement_theta_min 3.395
_cell_measurement_wavelength 0.71073
_cell_volume 2273.85(16)
_computing_cell_refinement 'HKL Scalepack (Otwinowski & Minor 1997)'
_computing_data_collection 'Collect (Nonius BV, 1997-2000)'
_computing_data_reduction 'HKL Denzo and Scalepack (Otwinowski & Minor 1997)'
_computing_molecular_graphics 'Ortep-3 for Windows (Farrugia, 1997)'
_computing_publication_material 'WinGX publication routines (Farrugia, 1999)'
_computing_structure_refinement 'SHELXL-97 (Sheldrick, 1997)'
_computing_structure_solution 'SHELXS-86 (Sheldrick, 1986)'
_diffrn_ambient_temperature 173(2)
_diffrn_detector 'CCD plate'
_diffrn_detector_area_resol_mean 9
_diffrn_measured_fraction_theta_full 0.992
_diffrn_measured_fraction_theta_max 0.992
_diffrn_measurement_device '95mm CCD camera on \k-goniostat'
_diffrn_measurement_device_type KappaCCD
_diffrn_measurement_method 'CCD rotation images, thick slices'
_diffrn_orient_matrix_type 'by Nonius Collect from scalepack cell'
_diffrn_orient_matrix_UB_11 0.615028E-1
_diffrn_orient_matrix_UB_12 -0.106131E-1
_diffrn_orient_matrix_UB_13 -0.368836E-1
_diffrn_orient_matrix_UB_21 -0.617704E-1
_diffrn_orient_matrix_UB_22 -0.128308E-1
_diffrn_orient_matrix_UB_23 -0.455705E-1
_diffrn_orient_matrix_UB_31 -0.16802E-2
_diffrn_orient_matrix_UB_32 0.832222E-1
_diffrn_orient_matrix_UB_33 -0.117295E-1
_diffrn_radiation_monochromator graphite
_diffrn_radiation_probe x-ray
_diffrn_radiation_type MoK\a
_diffrn_radiation_wavelength 0.71073
_diffrn_reflns_av_R_equivalents 0.0573
_diffrn_reflns_av_unetI/netI 0.0592
_diffrn_reflns_limit_h_max 11
_diffrn_reflns_limit_h_min -14
_diffrn_reflns_limit_k_max 14
_diffrn_reflns_limit_k_min -14
_diffrn_reflns_limit_l_max 20
_diffrn_reflns_limit_l_min -20
_diffrn_reflns_number 15224
_diffrn_reflns_theta_full 26.05
_diffrn_reflns_theta_max 26.05
_diffrn_reflns_theta_min 3.46
_diffrn_source 'Enraf Nonius FR590'
_exptl_absorpt_coefficient_mu 0.379
_exptl_absorpt_correction_T_max 0.9855
_exptl_absorpt_correction_T_min 0.9083
_exptl_absorpt_correction_type multi-scan
_exptl_absorpt_process_details
;
[c.f. r.h. blessing, acta cryst. (1995), a51, 33-38]
;
_exptl_crystal_colour red
_exptl_crystal_density_diffrn 1.231
_exptl_crystal_density_method 'not measured'
_exptl_crystal_description prism
_exptl_crystal_F_000 904
_exptl_crystal_size_max 0.1
_exptl_crystal_size_mid 0.05
_exptl_crystal_size_min 0.05
_refine_diff_density_max 0.251
_refine_diff_density_min -0.416
_refine_diff_density_rms 0.055
_refine_ls_extinction_method none
_refine_ls_goodness_of_fit_ref 0.959
_refine_ls_hydrogen_treatment mixed
_refine_ls_matrix_type full
_refine_ls_number_parameters 276
_refine_ls_number_reflns 4462
_refine_ls_number_restraints 0
_refine_ls_restrained_S_all 0.959
_refine_ls_R_factor_all 0.0792
_refine_ls_R_factor_gt 0.0478
_refine_ls_shift/su_max 0
_refine_ls_shift/su_mean 0
_refine_ls_structure_factor_coef Fsqd
_refine_ls_weighting_details 'calc w=1/[\s^2^(Fo^2^)+(0.0452P)^2^+1.7398P] where P=(Fo^2^+2Fc^2^)/3'
_refine_ls_weighting_scheme calc
_refine_ls_wR_factor_gt 0.0994
_refine_ls_wR_factor_ref 0.1137
_reflns_number_gt 3207
_reflns_number_total 4462
_reflns_threshold_expression >2sigma(I)
_cod_data_source_file c2ce06398k.txt
_cod_data_source_block sep605
_cod_original_sg_symbol_H-M 'P 21/c'
_cod_database_code 7207275

loop_
_symmetry_equiv_pos_as_xyz
'x, y, z'
'-x, y+1/2, -z+1/2'
'-x, -y, -z'
'x, -y-1/2, z-1/2'

loop_
_atom_site_label
_atom_site_type_symbol
_atom_site_fract_x
_atom_site_fract_y
_atom_site_fract_z
_atom_site_U_iso_or_equiv
_atom_site_adp_type
_atom_site_occupancy
_atom_site_symmetry_multiplicity
_atom_site_calc_flag
_atom_site_refinement_flags
_atom_site_disorder_assembly
_atom_site_disorder_group
Fe Fe 0.5 0.5 0.5 0.02392(14) Uani 1 2 d S . .
N1 N 0.50203(19) 0.5384(2) 0.71356(12) 0.0324(5) Uani 1 1 d . A 1
H1X H 0.448(3) 0.572(3) 0.6854(18) 0.056(10) Uiso 1 1 d . B 1
N2 N 0.67863(17) 0.44395(17) 0.72210(12) 0.0278(5) Uani 1 1 d . A 1
H2X H 0.662(2) 0.413(2) 0.7687(16) 0.038(7) Uiso 1 1 d . C 1
C1 C 0.5965(2) 0.5069(2) 0.68189(13) 0.0255(5) Uani 1 1 d . A 1
C2 C 0.6088(2) 0.5442(2) 0.59922(13) 0.0255(5) Uani 1 1 d . A 1
C3 C 0.6721(2) 0.4893(2) 0.54141(13) 0.0272(5) Uani 1 1 d . A 1
H3 H 0.7153 0.4208 0.5491 0.033 Uiso 1 1 calc R A 1
C4 C 0.6587(2) 0.5553(2) 0.47084(14) 0.0311(6) Uani 1 1 d . A 1
H4 H 0.6923 0.5395 0.4229 0.037 Uiso 1 1 calc R A 1
C5 C 0.5865(2) 0.6490(2) 0.48403(15) 0.0333(6) Uani 1 1 d . A 1
H5 H 0.5633 0.7067 0.4462 0.04 Uiso 1 1 calc R A 1
C6 C 0.5546(2) 0.6429(2) 0.56256(14) 0.0291(5) Uani 1 1 d . A 1
H6 H 0.506 0.6948 0.5866 0.035 Uiso 1 1 calc R A 1
C7 C 0.4775(2) 0.5192(2) 0.79622(13) 0.0302(6) Uani 1 1 d . A 1
H7 H 0.5516 0.4969 0.8289 0.036 Uiso 1 1 calc R A 1
C8 C 0.4335(3) 0.6290(2) 0.82977(15) 0.0395(7) Uani 1 1 d . A 1
H8B H 0.3634 0.6553 0.7956 0.047 Uiso 1 1 calc R A 1
H8A H 0.4941 0.6884 0.8296 0.047 Uiso 1 1 calc R A 1
C9 C 0.4034(3) 0.6109(2) 0.91508(15) 0.0424(7) Uani 1 1 d . A 1
H9B H 0.4753 0.5923 0.9502 0.051 Uiso 1 1 calc R A 1
H9A H 0.371 0.682 0.9349 0.051 Uiso 1 1 calc R A 1
C10 C 0.3160(3) 0.5165(2) 0.91919(16) 0.0448(7) Uani 1 1 d . A 1
H10B H 0.2408 0.5391 0.8894 0.054 Uiso 1 1 calc R A 1
H10A H 0.3028 0.5034 0.9756 0.054 Uiso 1 1 calc R A 1
C11 C 0.3587(3) 0.4078(2) 0.88402(16) 0.0462(7) Uani 1 1 d . A 1
H11B H 0.2971 0.3492 0.8836 0.055 Uiso 1 1 calc R A 1
H11A H 0.4281 0.38 0.9183 0.055 Uiso 1 1 calc R A 1
C12 C 0.3900(3) 0.4246(2) 0.79942(16) 0.0406(7) Uani 1 1 d . A 1
H12B H 0.423 0.3534 0.7803 0.049 Uiso 1 1 calc R A 1
H12A H 0.3187 0.4429 0.7635 0.049 Uiso 1 1 calc R A 1
C13 C 0.8042(2) 0.4444(2) 0.71060(14) 0.0278(5) Uani 1 1 d . A 1
H13 H 0.815 0.4913 0.6624 0.033 Uiso 1 1 calc R A 1
C14 C 0.8716(2) 0.4997(2) 0.78336(14) 0.0347(6) Uani 1 1 d . A 1
H14B H 0.8461 0.5796 0.7873 0.042 Uiso 1 1 calc R A 1
H14A H 0.854 0.4596 0.8323 0.042 Uiso 1 1 calc R A 1
C15 C 1.0022(2) 0.4967(3) 0.77812(18) 0.0489(7) Uani 1 1 d . A 1
H15B H 1.0435 0.5267 0.8284 0.059 Uiso 1 1 calc R A 1
H15A H 1.0211 0.5461 0.7337 0.059 Uiso 1 1 calc R A 1
C16 C 1.0443(3) 0.3769(3) 0.76425(19) 0.0558(9) Uani 1 1 d . A 1
H16B H 1.1286 0.3785 0.758 0.067 Uiso 1 1 calc R A 1
H16A H 1.0332 0.3292 0.8113 0.067 Uiso 1 1 calc R A 1
C17 C 0.9783(2) 0.3258(3) 0.69041(18) 0.0466(7) Uani 1 1 d . A 1
H17B H 1.0058 0.2472 0.6833 0.056 Uiso 1 1 calc R A 1
H17A H 0.9941 0.3703 0.6429 0.056 Uiso 1 1 calc R A 1
C18 C 0.8474(2) 0.3246(2) 0.69683(15) 0.0343(6) Uani 1 1 d . A 1
H18B H 0.8058 0.2935 0.647 0.041 Uiso 1 1 calc R A 1
H18A H 0.8307 0.2751 0.7417 0.041 Uiso 1 1 calc R A 1
O1 O 0.32331(15) 0.82690(16) 0.62530(10) 0.0389(4) Uani 1 1 d . D 1
O2 O 0.30313(16) 0.64058(16) 0.64508(11) 0.0437(5) Uani 1 1 d . D 1
C19 C 0.1461(2) 0.7368(2) 0.57331(13) 0.0262(5) Uani 1 1 d . D 1
C20 C 0.1021(2) 0.8334(2) 0.53326(14) 0.0321(6) Uani 1 1 d . D 1
H20 H 0.1507 0.8981 0.5304 0.039 Uiso 1 1 calc R D 1
C21 C -0.0117(2) 0.8364(2) 0.49745(16) 0.0405(7) Uani 1 1 d . D 1
H21 H -0.0405 0.9027 0.4698 0.049 Uiso 1 1 calc R D 1
C22 C -0.0837(2) 0.7430(2) 0.50184(16) 0.0430(7) Uani 1 1 d . D 1
H22 H -0.1626 0.7459 0.4789 0.052 Uiso 1 1 calc R D 1
C23 C -0.0403(2) 0.6464(2) 0.53955(17) 0.0417(7) Uani 1 1 d . D 1
H23 H -0.0888 0.5815 0.5414 0.05 Uiso 1 1 calc R D 1
C24 C 0.0739(2) 0.6428(2) 0.57505(15) 0.0331(6) Uani 1 1 d . D 1
H24 H 0.103 0.5752 0.6008 0.04 Uiso 1 1 calc R D 1
C25 C 0.2680(2) 0.7348(2) 0.61772(14) 0.0305(6) Uani 1 1 d . D 1

loop_
_atom_site_aniso_label
_atom_site_aniso_U_11
_atom_site_aniso_U_22
_atom_site_aniso_U_33
_atom_site_aniso_U_23
_atom_site_aniso_U_13
_atom_site_aniso_U_12
Fe 0.0215(3) 0.0280(3) 0.0215(2) 0.0015(2) -0.00137(18) -0.0036(2)
N1 0.0239(12) 0.0477(13) 0.0246(10) 0.0010(10) -0.0017(9) 0.0089(10)
N2 0.0200(11) 0.0377(12) 0.0255(11) 0.0045(9) 0.0015(9) 0.0016(9)
C1 0.0216(12) 0.0305(12) 0.0230(11) -0.0037(10) -0.0041(9) -0.0004(11)
C2 0.0187(12) 0.0315(12) 0.0253(12) -0.0017(10) -0.0025(10) -0.0036(10)
C3 0.0186(12) 0.0348(13) 0.0269(12) -0.0035(11) -0.0033(9) -0.0013(11)
C4 0.0225(14) 0.0433(15) 0.0273(12) -0.0015(11) 0.0013(10) -0.0111(12)
C5 0.0335(15) 0.0310(13) 0.0343(13) 0.0072(11) -0.0018(11) -0.0105(12)
C6 0.0262(14) 0.0265(12) 0.0340(13) -0.0036(10) 0.0000(11) -0.0048(11)
C7 0.0233(13) 0.0456(16) 0.0212(11) 0.0011(10) 0.0004(10) 0.0067(11)
C8 0.0480(18) 0.0384(15) 0.0321(14) -0.0057(12) 0.0043(13) -0.0032(13)
C9 0.0536(19) 0.0445(16) 0.0297(14) -0.0041(12) 0.0071(13) 0.0121(14)
C10 0.0375(16) 0.0631(19) 0.0356(14) 0.0058(13) 0.0120(12) 0.0100(15)
C11 0.053(2) 0.0466(17) 0.0397(15) 0.0032(13) 0.0086(14) -0.0085(15)
C12 0.0493(18) 0.0355(15) 0.0371(14) -0.0048(12) 0.0053(13) -0.0022(13)
C13 0.0203(13) 0.0365(14) 0.0263(12) 0.0042(10) 0.0008(10) 0.0006(11)
C14 0.0277(14) 0.0434(15) 0.0314(13) -0.0001(12) -0.0035(11) -0.0045(13)
C15 0.0282(15) 0.071(2) 0.0450(16) 0.0007(15) -0.0053(12) -0.0129(16)
C16 0.0207(15) 0.086(2) 0.060(2) 0.0153(18) 0.0032(14) 0.0066(15)
C17 0.0379(18) 0.0503(17) 0.0543(18) 0.0066(14) 0.0178(14) 0.0124(14)
C18 0.0321(15) 0.0360(14) 0.0354(14) 0.0020(12) 0.0055(11) 0.0046(12)
O1 0.0253(10) 0.0517(12) 0.0393(10) -0.0101(9) 0.0018(8) -0.0074(9)
O2 0.0326(11) 0.0488(12) 0.0470(11) -0.0023(9) -0.0076(9) 0.0136(9)
C19 0.0229(13) 0.0321(13) 0.0237(12) -0.0034(10) 0.0034(10) 0.0020(11)
C20 0.0313(15) 0.0339(14) 0.0309(13) -0.0003(11) 0.0015(11) -0.0029(11)
C21 0.0397(18) 0.0416(15) 0.0378(14) 0.0055(13) -0.0066(12) 0.0079(14)
C22 0.0243(15) 0.0564(18) 0.0459(16) -0.0056(14) -0.0073(12) 0.0021(14)
C23 0.0306(16) 0.0444(16) 0.0496(16) -0.0009(13) 0.0025(13) -0.0111(13)
C24 0.0309(15) 0.0319(14) 0.0363(14) 0.0033(11) 0.0031(11) 0.0005(11)
C25 0.0242(14) 0.0451(16) 0.0228(12) -0.0075(11) 0.0053(10) 0.0039(12)

loop_
_atom_type_symbol
_atom_type_description
_atom_type_scat_dispersion_real
_atom_type_scat_dispersion_imag
_atom_type_scat_source
C C 0.0033 0.0016 'International Tables Vol C Tables 4.2.6.8 and 6.1.1.4'
H H 0 0 'International Tables Vol C Tables 4.2.6.8 and 6.1.1.4'
Fe Fe 0.3463 0.8444 'International Tables Vol C Tables 4.2.6.8 and 6.1.1.4'
N N 0.0061 0.0033 'International Tables Vol C Tables 4.2.6.8 and 6.1.1.4'
O O 0.0106 0.006 'International Tables Vol C Tables 4.2.6.8 and 6.1.1.4'

loop_
_geom_angle_atom_site_label_1
_geom_angle_atom_site_label_2
_geom_angle_atom_site_label_3
_geom_angle
_geom_angle_site_symmetry_1
_geom_angle_site_symmetry_3
C3 Fe C3 180 3_666 .
C3 Fe C2 41.12(9) 3_666 3_666
C3 Fe C2 138.88(9) . 3_666
C3 Fe C2 138.88(9) 3_666 .
C3 Fe C2 41.12(9) . .
C2 Fe C2 180.0000(10) 3_666 .
C3 Fe C6 68.96(10) 3_666 3_666
C3 Fe C6 111.04(10) . 3_666
C2 Fe C6 40.83(10) 3_666 3_666
C2 Fe C6 139.17(9) . 3_666
C3 Fe C6 111.04(10) 3_666 .
C3 Fe C6 68.96(10) . .
C2 Fe C6 139.17(10) 3_666 .
C2 Fe C6 40.83(9) . .
C6 Fe C6 180.00(7) 3_666 .
C3 Fe C5 68.13(10) 3_666 3_666
C3 Fe C5 111.87(10) . 3_666
C2 Fe C5 67.94(10) 3_666 3_666
C2 Fe C5 112.06(10) . 3_666
C6 Fe C5 40.28(10) 3_666 3_666
C6 Fe C5 139.72(10) . 3_666
C3 Fe C5 111.87(10) 3_666 .
C3 Fe C5 68.13(10) . .
C2 Fe C5 112.06(10) 3_666 .
C2 Fe C5 67.94(10) . .
C6 Fe C5 139.72(10) 3_666 .
C6 Fe C5 40.28(10) . .
C5 Fe C5 180.0000(10) 3_666 .
C3 Fe C4 40.46(9) 3_666 3_666
C3 Fe C4 139.54(9) . 3_666
C2 Fe C4 68.26(9) 3_666 3_666
C2 Fe C4 111.74(9) . 3_666
C6 Fe C4 68.25(10) 3_666 3_666
C6 Fe C4 111.75(10) . 3_666
C5 Fe C4 40.34(10) 3_666 3_666
C5 Fe C4 139.66(10) . 3_666
C3 Fe C4 139.54(9) 3_666 .
C3 Fe C4 40.46(9) . .
C2 Fe C4 111.74(9) 3_666 .
C2 Fe C4 68.26(9) . .
C6 Fe C4 111.75(10) 3_666 .
C6 Fe C4 68.25(10) . .
C5 Fe C4 139.66(10) 3_666 .
C5 Fe C4 40.34(10) . .
C4 Fe C4 180.00(5) 3_666 .
C1 N1 C7 126.4(2) . .
C1 N1 H1X 120(2) . .
C7 N1 H1X 114(2) . .
C1 N2 C13 125.8(2) . .
C1 N2 H2X 117.3(17) . .
C13 N2 H2X 114.7(17) . .
N1 C1 N2 121.8(2) . .
N1 C1 C2 117.6(2) . .
N2 C1 C2 120.6(2) . .
C6 C2 C3 107.8(2) . .
C6 C2 C1 124.5(2) . .
C3 C2 C1 127.7(2) . .
C6 C2 Fe 69.72(13) . .
C3 C2 Fe 69.12(13) . .
C1 C2 Fe 125.33(16) . .
C4 C3 C2 107.7(2) . .
C4 C3 Fe 70.42(13) . .
C2 C3 Fe 69.76(13) . .
C4 C3 H3 126.1 . .
C2 C3 H3 126.1 . .
Fe C3 H3 125.3 . .
C3 C4 C5 108.1(2) . .
C3 C4 Fe 69.12(13) . .
C5 C4 Fe 69.78(14) . .
C3 C4 H4 126 . .
C5 C4 H4 126 . .
Fe C4 H4 126.7 . .
C6 C5 C4 109.0(2) . .
C6 C5 Fe 69.72(13) . .
C4 C5 Fe 69.88(14) . .
C6 C5 H5 125.5 . .
C4 C5 H5 125.5 . .
Fe C5 H5 126.5 . .
C5 C6 C2 107.4(2) . .
C5 C6 Fe 70.00(14) . .
C2 C6 Fe 69.44(13) . .
C5 C6 H6 126.3 . .
C2 C6 H6 126.3 . .
Fe C6 H6 125.9 . .
N1 C7 C12 110.2(2) . .
N1 C7 C8 109.2(2) . .
C12 C7 C8 111.3(2) . .
N1 C7 H7 108.7 . .
C12 C7 H7 108.7 . .
C8 C7 H7 108.7 . .
C7 C8 C9 110.4(2) . .
C7 C8 H8B 109.6 . .
C9 C8 H8B 109.6 . .
C7 C8 H8A 109.6 . .
C9 C8 H8A 109.6 . .
H8B C8 H8A 108.1 . .
C10 C9 C8 111.6(2) . .
C10 C9 H9B 109.3 . .
C8 C9 H9B 109.3 . .
C10 C9 H9A 109.3 . .
C8 C9 H9A 109.3 . .
H9B C9 H9A 108 . .
C9 C10 C11 111.0(2) . .
C9 C10 H10B 109.4 . .
C11 C10 H10B 109.4 . .
C9 C10 H10A 109.4 . .
C11 C10 H10A 109.4 . .
H10B C10 H10A 108 . .
C10 C11 C12 112.1(2) . .
C10 C11 H11B 109.2 . .
C12 C11 H11B 109.2 . .
C10 C11 H11A 109.2 . .
C12 C11 H11A 109.2 . .
H11B C11 H11A 107.9 . .
C7 C12 C11 111.0(2) . .
C7 C12 H12B 109.4 . .
C11 C12 H12B 109.4 . .
C7 C12 H12A 109.4 . .
C11 C12 H12A 109.4 . .
H12B C12 H12A 108 . .
N2 C13 C18 110.96(19) . .
N2 C13 C14 108.52(19) . .
C18 C13 C14 111.8(2) . .
N2 C13 H13 108.5 . .
C18 C13 H13 108.5 . .
C14 C13 H13 108.5 . .
C15 C14 C13 111.5(2) . .
C15 C14 H14B 109.3 . .
C13 C14 H14B 109.3 . .
C15 C14 H14A 109.3 . .
C13 C14 H14A 109.3 . .
H14B C14 H14A 108 . .
C14 C15 C16 111.5(2) . .
C14 C15 H15B 109.3 . .
C16 C15 H15B 109.3 . .
C14 C15 H15A 109.3 . .
C16 C15 H15A 109.3 . .
H15B C15 H15A 108 . .
C17 C16 C15 110.8(2) . .
C17 C16 H16B 109.5 . .
C15 C16 H16B 109.5 . .
C17 C16 H16A 109.5 . .
C15 C16 H16A 109.5 . .
H16B C16 H16A 108.1 . .
C16 C17 C18 111.1(2) . .
C16 C17 H17B 109.4 . .
C18 C17 H17B 109.4 . .
C16 C17 H17A 109.4 . .
C18 C17 H17A 109.4 . .
H17B C17 H17A 108 . .
C13 C18 C17 110.2(2) . .
C13 C18 H18B 109.6 . .
C17 C18 H18B 109.6 . .
C13 C18 H18A 109.6 . .
C17 C18 H18A 109.6 . .
H18B C18 H18A 108.1 . .
C24 C19 C20 118.3(2) . .
C24 C19 C25 120.2(2) . .
C20 C19 C25 121.4(2) . .
C21 C20 C19 120.7(2) . .
C21 C20 H20 119.6 . .
C19 C20 H20 119.6 . .
C20 C21 C22 120.1(2) . .
C20 C21 H21 119.9 . .
C22 C21 H21 119.9 . .
C23 C22 C21 119.6(3) . .
C23 C22 H22 120.2 . .
C21 C22 H22 120.2 . .
C22 C23 C24 120.4(3) . .
C22 C23 H23 119.8 . .
C24 C23 H23 119.8 . .
C23 C24 C19 120.7(2) . .
C23 C24 H24 119.6 . .
C19 C24 H24 119.6 . .
O2 C25 O1 125.9(2) . .
O2 C25 C19 116.1(2) . .
O1 C25 C19 118.0(2) . .

loop_
_geom_bond_atom_site_label_1
_geom_bond_atom_site_label_2
_geom_bond_distance
_geom_bond_site_symmetry_2
Fe C3 2.036(2) 3_666
Fe C3 2.036(2) .
Fe C2 2.044(2) 3_666
Fe C2 2.044(2) .
Fe C6 2.048(2) 3_666
Fe C6 2.048(2) .
Fe C5 2.052(2) 3_666
Fe C5 2.052(2) .
Fe C4 2.053(2) 3_666
Fe C4 2.053(2) .
N1 C1 1.318(3) .
N1 C7 1.466(3) .
N1 H1X 0.84(3) .
N2 C1 1.329(3) .
N2 C13 1.482(3) .
N2 H2X 0.90(3) .
C1 C2 1.480(3) .
C2 C6 1.428(3) .
C2 C3 1.433(3) .
C3 C4 1.414(3) .
C3 H3 0.95 .
C4 C5 1.415(4) .
C4 H4 0.95 .
C5 C6 1.412(3) .
C5 H5 0.95 .
C6 H6 0.95 .
C7 C12 1.509(4) .
C7 C8 1.520(3) .
C7 H7 1 .
C8 C9 1.528(3) .
C8 H8B 0.99 .
C8 H8A 0.99 .
C9 C10 1.507(4) .
C9 H9B 0.99 .
C9 H9A 0.99 .
C10 C11 1.516(4) .
C10 H10B 0.99 .
C10 H10A 0.99 .
C11 C12 1.519(4) .
C11 H11B 0.99 .
C11 H11A 0.99 .
C12 H12B 0.99 .
C12 H12A 0.99 .
C13 C18 1.522(3) .
C13 C14 1.524(3) .
C13 H13 1 .
C14 C15 1.519(4) .
C14 H14B 0.99 .
C14 H14A 0.99 .
C15 C16 1.519(4) .
C15 H15B 0.99 .
C15 H15A 0.99 .
C16 C17 1.510(4) .
C16 H16B 0.99 .
C16 H16A 0.99 .
C17 C18 1.526(4) .
C17 H17B 0.99 .
C17 H17A 0.99 .
C18 H18B 0.99 .
C18 H18A 0.99 .
O1 C25 1.258(3) .
O2 C25 1.253(3) .
C19 C24 1.389(3) .
C19 C20 1.390(3) .
C19 C25 1.519(3) .
C20 C21 1.385(4) .
C20 H20 0.95 .
C21 C22 1.386(4) .
C21 H21 0.95 .
C22 C23 1.371(4) .
C22 H22 0.95 .
C23 C24 1.387(4) .
C23 H23 0.95 .
C24 H24 0.95 .
